data_2233046
loop_
_publ_author_name
'Maccaroni, Elisabetta'
'Panzeri, Walter'
'Malpezzi, Luciana'

_publ_section_title
;
 Calcium acamprosate: a triclinic polymorph
;
_journal_coeditor_code ZL2412
_journal_issue 12
_journal_name_full 'Acta Crystallographica Section E'
_journal_page_first m1736
_journal_page_last m1737
_journal_paper_doi 10.1107/S1600536811046940
_journal_volume 67
_journal_year 2011
_chemical_formula_iupac '[Ca (C5 H10 N O4 S)2]'
_chemical_formula_moiety 'C10 H20 Ca1 N2 O8 S2'
_chemical_formula_sum 'C10 H20 Ca N2 O8 S2'
_chemical_formula_weight 400.48
_chemical_name_common 'calcium acamprosate  form B'
_chemical_name_systematic
;
poly[bis(\m~3~-4-acetamidopropanesulfonato)calcium]
;
_space_group_IT_number 2
_symmetry_cell_setting triclinic
_symmetry_space_group_name_Hall '-P 1'
_symmetry_space_group_name_H-M 'P -1'
_atom_sites_solution_hydrogens geom
_atom_sites_solution_primary direct
_atom_sites_solution_secondary difmap
_cell_angle_alpha 69.1590(10)
_cell_angle_beta 84.305(2)
_cell_angle_gamma 89.329(2)
_cell_formula_units_Z 1
_cell_length_a 5.5372(4)
_cell_length_b 8.1487(6)
_cell_length_c 9.7578(7)
_cell_measurement_reflns_used 4793
_cell_measurement_temperature 293(2)
_cell_measurement_theta_max 27.1
_cell_measurement_theta_min 2.33
_cell_volume 409.31(5)
_computing_cell_refinement 'SAINT (Bruker, 2003)'
_computing_data_collection 'SMART (Bruker, 2003)'
_computing_data_reduction 'SAINT (Bruker, 2003)'
_computing_molecular_graphics 'SHELXTL/NT (Sheldrick, 2008)'
_computing_publication_material 'SHELXL97 (Sheldrick, 2008)'
_computing_structure_refinement 'SHELXL97 (Sheldrick, 2008)'
_computing_structure_solution 'SIR97 (Altomare <i>et al.</i>, 1999)'
_diffrn_ambient_temperature 293(2)
_diffrn_measured_fraction_theta_full 0.999
_diffrn_measured_fraction_theta_max 0.999
_diffrn_measurement_device_type 'Bruker SMART APEX CCD'
_diffrn_measurement_method \w
_diffrn_radiation_monochromator graphite
_diffrn_radiation_source 'fine-focus sealed tube'
_diffrn_radiation_type MoK\a
_diffrn_radiation_wavelength 0.71069
_diffrn_reflns_av_R_equivalents 0.0267
_diffrn_reflns_av_sigmaI/netI 0.0359
_diffrn_reflns_limit_h_max 7
_diffrn_reflns_limit_h_min -7
_diffrn_reflns_limit_k_max 10
_diffrn_reflns_limit_k_min -10
_diffrn_reflns_limit_l_max 12
_diffrn_reflns_limit_l_min -12
_diffrn_reflns_number 22542
_diffrn_reflns_theta_full 27.49
_diffrn_reflns_theta_max 27.49
_diffrn_reflns_theta_min 2.24
_exptl_absorpt_coefficient_mu 0.679
_exptl_absorpt_correction_T_max 0.9477
_exptl_absorpt_correction_T_min 0.8273
_exptl_absorpt_correction_type multi-scan
_exptl_absorpt_process_details '(<i>TWINABS</i>; Bruker, 2008)'
_exptl_crystal_colour colourless
_exptl_crystal_density_diffrn 1.625
_exptl_crystal_density_method 'not measured'
_exptl_crystal_description plate
_exptl_crystal_F_000 210
_exptl_crystal_size_max 0.29
_exptl_crystal_size_mid 0.23
_exptl_crystal_size_min 0.08
_refine_diff_density_max 0.391
_refine_diff_density_min -0.333
_refine_ls_extinction_method none
_refine_ls_goodness_of_fit_ref 1.017
_refine_ls_hydrogen_treatment constr
_refine_ls_matrix_type full
_refine_ls_number_parameters 109
_refine_ls_number_reflns 8721
_refine_ls_number_restraints 0
_refine_ls_restrained_S_all 1.017
_refine_ls_R_factor_all 0.0388
_refine_ls_R_factor_gt 0.0339
_refine_ls_shift/su_max 0.006
_refine_ls_shift/su_mean 0.000
_refine_ls_structure_factor_coef Fsqd
_refine_ls_weighting_details 'calc w=1/[\s^2^(Fo^2^)+(0.0478P)^2^+0.0000P] where P=(Fo^2^+2Fc^2^)/3'
_refine_ls_weighting_scheme calc
_refine_ls_wR_factor_gt 0.0852
_refine_ls_wR_factor_ref 0.0877
_reflns_number_gt 7647
_reflns_number_total 8721
_reflns_threshold_expression I>2sigma(I)
_cod_data_source_file zl2412.cif
_cod_data_source_block I
_cod_original_formula_sum 'C10 H20 Ca1 N2 O8 S2'
_cod_database_code 2233046
_cod_database_fobs_code 2233046

loop_
_symmetry_equiv_pos_as_xyz
'x, y, z'
'-x, -y, -z'

loop_
_atom_site_type_symbol
_atom_site_label
_atom_site_fract_x
_atom_site_fract_y
_atom_site_fract_z
_atom_site_U_iso_or_equiv
_atom_site_adp_type
_atom_site_calc_flag
_atom_site_refinement_flags
_atom_site_occupancy
_atom_site_symmetry_multiplicity
Ca Ca 1.0000 0.5000 0.0000 0.02008(8) Uani d S 1 2
S S 0.46696(4) 0.53055(3) 0.23925(3) 0.02053(7) Uani d . 1 1
O O1 0.39518(14) 0.65813(9) 0.30610(8) 0.03333(19) Uani d . 1 1
O O2 0.71997(12) 0.55429(9) 0.17559(8) 0.02862(18) Uani d . 1 1
O O3 0.30448(15) 0.52304(11) 0.13414(8) 0.0383(2) Uani d . 1 1
O O4 0.06178(14) -0.20198(9) 0.83520(8) 0.0340(2) Uani d . 1 1
N N -0.01015(17) 0.07771(11) 0.69942(10) 0.0334(2) Uani d . 1 1
H H1N -0.1087 0.1630 0.6866 0.040 Uiso calc R 1 1
C C1 0.44992(19) 0.32245(13) 0.38187(11) 0.0257(2) Uani d . 1 1
H H1A 0.4796 0.2327 0.3388 0.031 Uiso calc R 1 1
H H1B 0.5769 0.3165 0.4450 0.031 Uiso calc R 1 1
C C2 0.20568(19) 0.28297(13) 0.47557(12) 0.0282(2) Uani d . 1 1
H H2A 0.1742 0.3719 0.5193 0.034 Uiso calc R 1 1
H H2B 0.0776 0.2860 0.4138 0.034 Uiso calc R 1 1
C C3 0.20577(19) 0.10418(14) 0.59580(12) 0.0305(3) Uani d . 1 1
H H3A 0.2108 0.0138 0.5524 0.037 Uiso calc R 1 1
H H3B 0.3493 0.0946 0.6474 0.037 Uiso calc R 1 1
C C4 -0.0642(2) -0.07020(14) 0.81257(12) 0.0294(3) Uani d . 1 1
C C5 -0.2877(2) -0.07026(17) 0.91136(14) 0.0541(4) Uani d . 1 1
H H5A -0.2469 -0.0998 1.0105 0.081 Uiso calc R 1 1
H H5B -0.4034 -0.1553 0.9080 0.081 Uiso calc R 1 1
H H5C -0.3566 0.0442 0.8791 0.081 Uiso calc R 1 1

loop_
_atom_site_aniso_label
_atom_site_aniso_U_11
_atom_site_aniso_U_22
_atom_site_aniso_U_33
_atom_site_aniso_U_12
_atom_site_aniso_U_13
_atom_site_aniso_U_23
Ca 0.01787(15) 0.02063(15) 0.01751(15) -0.00083(11) 0.00031(11) -0.00214(12)
S 0.01931(13) 0.02153(13) 0.01727(13) -0.00037(10) 0.00084(10) -0.00333(10)
O1 0.0406(5) 0.0242(4) 0.0332(4) 0.0049(3) 0.0042(4) -0.0100(3)
O2 0.0207(4) 0.0316(4) 0.0274(4) -0.0034(3) 0.0064(3) -0.0052(3)
O3 0.0328(4) 0.0520(5) 0.0267(4) -0.0053(4) -0.0088(4) -0.0081(4)
O4 0.0360(5) 0.0221(4) 0.0337(5) 0.0035(3) 0.0052(4) 0.0001(3)
N 0.0362(6) 0.0223(5) 0.0295(5) 0.0062(4) 0.0106(4) 0.0018(4)
C1 0.0271(6) 0.0208(5) 0.0229(5) 0.0011(4) 0.0026(5) -0.0016(4)
C2 0.0254(6) 0.0244(6) 0.0265(6) -0.0001(4) 0.0047(5) -0.0006(5)
C3 0.0309(6) 0.0235(6) 0.0284(6) -0.0001(4) 0.0065(5) -0.0011(5)
C4 0.0339(6) 0.0225(6) 0.0247(6) -0.0003(5) 0.0047(5) -0.0019(5)
C5 0.0578(9) 0.0355(7) 0.0443(8) 0.0108(6) 0.0261(7) 0.0076(6)

loop_
_atom_type_symbol
_atom_type_description
_atom_type_scat_dispersion_real
_atom_type_scat_dispersion_imag
_atom_type_scat_source
C C 0.0033 0.0016 'International Tables Vol C Tables 4.2.6.8 and 6.1.1.4'
H H 0.0000 0.0000 'International Tables Vol C Tables 4.2.6.8 and 6.1.1.4'
N N 0.0061 0.0033 'International Tables Vol C Tables 4.2.6.8 and 6.1.1.4'
O O 0.0106 0.0060 'International Tables Vol C Tables 4.2.6.8 and 6.1.1.4'
S S 0.1246 0.1234 'International Tables Vol C Tables 4.2.6.8 and 6.1.1.4'
Ca Ca 0.2262 0.3064 'International Tables Vol C Tables 4.2.6.8 and 6.1.1.4'

loop_
_geom_angle_atom_site_label_1
_geom_angle_atom_site_label_2
_geom_angle_atom_site_label_3
_geom_angle_site_symmetry_1
_geom_angle_site_symmetry_3
_geom_angle
O3 Ca O3 2_665 1_655 180.00(4)
O3 Ca O2 2_665 2_765 88.69(3)
O3 Ca O2 1_655 2_765 91.31(3)
O3 Ca O2 2_665 . 91.31(3)
O3 Ca O2 1_655 . 88.69(3)
O2 Ca O2 2_765 . 180.0000(10)
O3 Ca O4 2_665 2_656 92.36(3)
O3 Ca O4 1_655 2_656 87.64(3)
O2 Ca O4 2_765 2_656 97.35(3)
O2 Ca O4 . 2_656 82.65(3)
O3 Ca O4 2_665 1_664 87.64(3)
O3 Ca O4 1_655 1_664 92.36(3)
O2 Ca O4 2_765 1_664 82.65(3)
O2 Ca O4 . 1_664 97.35(3)
O4 Ca O4 2_656 1_664 180.00(2)
O1 S O3 . . 112.42(5)
O1 S O2 . . 112.71(5)
O3 S O2 . . 111.72(5)
O1 S C1 . . 107.12(5)
O3 S C1 . . 106.99(5)
O2 S C1 . . 105.35(5)
S O2 Ca . . 144.39(5)
S O3 Ca . 1_455 170.63(5)
C4 O4 Ca . 1_446 132.62(7)
C4 N C3 . . 123.86(9)
C4 N H1N . . 118.1
C3 N H1N . . 118.1
C2 C1 S . . 113.33(7)
C2 C1 H1A . . 108.9
S C1 H1A . . 108.9
C2 C1 H1B . . 108.9
S C1 H1B . . 108.9
H1A C1 H1B . . 107.7
C3 C2 C1 . . 110.28(8)
C3 C2 H2A . . 109.6
C1 C2 H2A . . 109.6
C3 C2 H2B . . 109.6
C1 C2 H2B . . 109.6
H2A C2 H2B . . 108.1
N C3 C2 . . 110.46(8)
N C3 H3A . . 109.6
C2 C3 H3A . . 109.6
N C3 H3B . . 109.6
C2 C3 H3B . . 109.6
H3A C3 H3B . . 108.1
O4 C4 N . . 122.27(10)
O4 C4 C5 . . 121.44(10)
N C4 C5 . . 116.28(9)
C4 C5 H5A . . 109.5
C4 C5 H5B . . 109.5
H5A C5 H5B . . 109.5
C4 C5 H5C . . 109.5
H5A C5 H5C . . 109.5
H5B C5 H5C . . 109.5

loop_
_geom_bond_atom_site_label_1
_geom_bond_atom_site_label_2
_geom_bond_site_symmetry_2
_geom_bond_distance
Ca O3 2_665 2.2828(8)
Ca O3 1_655 2.2828(8)
Ca O2 2_765 2.3519(7)
Ca O2 . 2.3519(7)
Ca O4 2_656 2.3941(7)
Ca O4 1_664 2.3941(7)
S O1 . 1.4442(7)
S O3 . 1.4471(8)
S O2 . 1.4609(7)
S C1 . 1.7662(10)
O3 Ca 1_455 2.2828(8)
O4 C4 . 1.2382(12)
O4 Ca 1_446 2.3941(7)
N C4 . 1.3256(13)
N C3 . 1.4523(13)
N H1N . 0.8600
C1 C2 . 1.5245(13)
C1 H1A . 0.9700
C1 H1B . 0.9700
C2 C3 . 1.5109(14)
C2 H2A . 0.9700
C2 H2B . 0.9700
C3 H3A . 0.9700
C3 H3B . 0.9700
C4 C5 . 1.4910(16)
C5 H5A . 0.9600
C5 H5B . 0.9600
C5 H5C . 0.9600

loop_
_geom_hbond_atom_site_label_D
_geom_hbond_atom_site_label_H
_geom_hbond_atom_site_label_A
_geom_hbond_site_symmetry_A
_geom_hbond_distance_DH
_geom_hbond_distance_HA
_geom_hbond_distance_DA
_geom_hbond_angle_DHA
_geom_hbond_publ_flag
N H1N O1 2_566 0.86 2.15 3.0025(12) 168.6 yes
C5 H5C O1 2_566 0.96 2.48 3.3569(15) 152.2 yes
C1 H1B O1 2_666 0.97 2.53 3.3007(14) 136.5 yes

loop_
_geom_torsion_atom_site_label_1
_geom_torsion_atom_site_label_2
_geom_torsion_atom_site_label_3
_geom_torsion_atom_site_label_4
_geom_torsion_site_symmetry_1
_geom_torsion
O1 S O2 Ca . -156.68(7)
O3 S O2 Ca . -28.97(9)
C1 S O2 Ca . 86.85(8)
O3 Ca O2 S 2_665 23.48(8)
O3 Ca O2 S 1_655 -156.52(8)
O4 Ca O2 S 2_656 -68.73(8)
O4 Ca O2 S 1_664 111.27(8)
O1 S C1 C2 . 52.32(9)
O3 S C1 C2 . -68.44(9)
O2 S C1 C2 . 172.54(8)
S C1 C2 C3 . -179.41(8)
C4 N C3 C2 . 176.87(11)
C1 C2 C3 N . 170.74(9)
Ca O4 C4 N 1_446 -169.56(8)
Ca O4 C4 C5 1_446 9.90(18)
C3 N C4 O4 . -3.33(19)
C3 N C4 C5 . 177.18(11)
